data_4512806
loop_
_publ_author_name
'Saraswatula, Viswanadha G.'
'Saha, Binoy K.'

_publ_section_title
;
 Modulation of Thermal Expansion by Guests and Polymorphism in a Hydrogen
 Bonded Host
;
_journal_issue 2
_journal_name_full 'Crystal Growth &amp; Design'
_journal_page_first 593
_journal_paper_doi 10.1021/cg501178f
_journal_volume 15
_journal_year 2015
_chemical_formula_moiety 'C30 H28 O4'
_chemical_formula_sum 'C30 H28 O4'
_chemical_formula_weight 452.52
_chemical_name_common 1-gf-262K
_chemical_name_systematic
;
1,1,4,4-tetrakis(4-hydroxyphenyl)cyclohexane 
;
_space_group_crystal_system triclinic
_space_group_IT_number 2
_space_group_name_Hall '-P 1'
_space_group_name_H-M_alt 'P -1'
_symmetry_space_group_name_Hall '-P 1'
_symmetry_space_group_name_H-M 'P -1'
_atom_sites_solution_hydrogens geom
_atom_sites_solution_primary direct
_atom_sites_solution_secondary difmap
_audit_creation_date 2014-04-16
_audit_creation_method
;
Olex2 1.2
(compiled 2013.11.15 svn.r2834 for OlexSys, GUI svn.r4720)
;
_cell_angle_alpha 65.783(8)
_cell_angle_beta 80.844(6)
_cell_angle_gamma 87.403(6)
_cell_formula_units_Z 1
_cell_length_a 7.4480(5)
_cell_length_b 9.1675(8)
_cell_length_c 9.7565(8)
_cell_measurement_reflns_used 2052
_cell_measurement_temperature 262(2)
_cell_measurement_theta_max 29.0367
_cell_measurement_theta_min 3.6428
_cell_volume 599.66(9)
_computing_cell_refinement
;
CrysAlisPro, Agilent Technologies,
Version 1.171.36.21 (release 14-08-2012 CrysAlis171 .NET)
(compiled Sep 14 2012,17:21:16)
;
_computing_data_collection
;
CrysAlisPro, Agilent Technologies,
Version 1.171.36.21 (release 14-08-2012 CrysAlis171 .NET)
(compiled Sep 14 2012,17:21:16)
;
_computing_data_reduction
;
CrysAlisPro, Agilent Technologies,
Version 1.171.36.21 (release 14-08-2012 CrysAlis171 .NET)
(compiled Sep 14 2012,17:21:16)
;
_computing_molecular_graphics 'Olex2 (Dolomanov et al., 2009)'
_computing_publication_material 'Olex2 (Dolomanov et al., 2009)'
_computing_structure_refinement 'ShelXL (Sheldrick, 2008)'
_computing_structure_solution 'ShelXS (Sheldrick, 2008)'
_diffrn_ambient_temperature 262(2)
_diffrn_measured_fraction_theta_full 0.993
_diffrn_measured_fraction_theta_max 0.854
_diffrn_measurement_device_type 'Xcalibur, Eos'
_diffrn_measurement_method '\w scans'
_diffrn_radiation_monochromator graphite
_diffrn_radiation_type MoK\a
_diffrn_radiation_wavelength 0.71073
_diffrn_reflns_av_R_equivalents 0.0226
_diffrn_reflns_av_unetI/netI 0.0310
_diffrn_reflns_limit_h_max 8
_diffrn_reflns_limit_h_min -10
_diffrn_reflns_limit_k_max 12
_diffrn_reflns_limit_k_min -11
_diffrn_reflns_limit_l_max 13
_diffrn_reflns_limit_l_min -12
_diffrn_reflns_number 6480
_diffrn_reflns_theta_full 25.00
_diffrn_reflns_theta_max 29.10
_diffrn_reflns_theta_min 3.65
_diffrn_source 'fine-focus sealed tube'
_exptl_absorpt_coefficient_mu 0.082
_exptl_absorpt_correction_T_max 0.9718
_exptl_absorpt_correction_T_min 0.9640
_exptl_absorpt_correction_type multi-scan
_exptl_absorpt_process_details
;
CrysAlisPro, Agilent Technologies,
Version 1.171.36.21 (release 14-08-2012 CrysAlis171 .NET)
(compiled Sep 14 2012,17:21:16)
Empirical absorption correction using spherical harmonics,
 implemented in SCALE3 ABSPACK scaling algorithm.
;
_exptl_crystal_colour colourless
_exptl_crystal_density_diffrn 1.253
_exptl_crystal_density_method 'not measured'
_exptl_crystal_description block
_exptl_crystal_F_000 240
_exptl_crystal_size_max 0.45
_exptl_crystal_size_mid 0.4
_exptl_crystal_size_min 0.35
_refine_diff_density_max 0.242
_refine_diff_density_min -0.215
_refine_diff_density_rms 0.041
_refine_ls_extinction_method none
_refine_ls_goodness_of_fit_ref 1.038
_refine_ls_hydrogen_treatment constr
_refine_ls_matrix_type full
_refine_ls_number_parameters 156
_refine_ls_number_reflns 2750
_refine_ls_number_restraints 0
_refine_ls_restrained_S_all 1.038
_refine_ls_R_factor_all 0.0576
_refine_ls_R_factor_gt 0.0433
_refine_ls_shift/su_max 0.000
_refine_ls_shift/su_mean 0.000
_refine_ls_structure_factor_coef Fsqd
_refine_ls_weighting_details 'calc w=1/[\s^2^(Fo^2^)+(0.0480P)^2^+0.1225P] where P=(Fo^2^+2Fc^2^)/3'
_refine_ls_weighting_scheme calc
_refine_ls_wR_factor_gt 0.1017
_refine_ls_wR_factor_ref 0.1102
_reflns_number_gt 2187
_reflns_number_total 2750
_reflns_threshold_expression >2sigma(I)
_cod_data_source_file 1-gf-combined.cif
_cod_data_source_block 1-gf-262k
_cod_original_cell_volume 599.66(8)
_cod_database_code 4512806
_olex2_refinement_description
;
1. Fixed Uiso
 At 1.2 times of:
  All C(H) groups, All C(H,H) groups
 At 1.5 times of:
  All O(H) groups
2.a Secondary CH2 refined with riding coordinates:
 C1(H1A,H1B), C3(H3A,H3B)
2.b Aromatic/amide H refined with riding coordinates:
 C11(H11), C6(H6), C8(H8), C14(H14), C12(H12), C15(H15), C9(H9), C5(H5)
2.c Idealised tetrahedral OH refined as rotating group:
 O2(H2), O1(H1)
;

loop_
_space_group_symop_id
_space_group_symop_operation_xyz
1 'x, y, z'
2 '-x, -y, -z'

loop_
_atom_site_label
_atom_site_type_symbol
_atom_site_fract_x
_atom_site_fract_y
_atom_site_fract_z
_atom_site_U_iso_or_equiv
_atom_site_adp_type
_atom_site_occupancy
_atom_site_symmetry_multiplicity
_atom_site_calc_flag
_atom_site_refinement_flags_posn
O2 O 1.26407(13) 0.95556(12) 0.02289(11) 0.0367(3) Uani 1 1 d .
H2 H 1.2925 1.0371 0.0303 0.055 Uiso 1 1 calc GR
O1 O 0.55731(14) 0.78898(13) 0.97797(11) 0.0379(3) Uani 1 1 d .
H1 H 0.4611 0.8343 0.9854 0.057 Uiso 1 1 calc GR
C2 C 0.65137(16) 0.62572(14) 0.46376(13) 0.0231(3) Uani 1 1 d .
C11 C 0.88063(18) 0.68041(15) 0.22421(14) 0.0283(3) Uani 1 1 d .
H11 H 0.8223 0.5992 0.2131 0.034 Uiso 1 1 calc R
C10 C 0.81605(17) 0.71819(15) 0.34840(14) 0.0245(3) Uani 1 1 d .
C6 C 0.7086(2) 0.65078(18) 0.83700(16) 0.0392(4) Uani 1 1 d .
H6 H 0.7845 0.6075 0.9105 0.047 Uiso 1 1 calc R
C8 C 0.46515(19) 0.81976(17) 0.74107(16) 0.0334(3) Uani 1 1 d .
H8 H 0.3759 0.8914 0.7491 0.040 Uiso 1 1 calc R
C14 C 1.05540(19) 0.92375(16) 0.25164(16) 0.0323(3) Uani 1 1 d .
H14 H 1.1133 1.0062 0.2610 0.039 Uiso 1 1 calc R
C1 C 0.48212(17) 0.65870(14) 0.38143(14) 0.0244(3) Uani 1 1 d .
H1A H 0.4525 0.7708 0.3499 0.029 Uiso 1 1 calc R
H1B H 0.5122 0.6383 0.2905 0.029 Uiso 1 1 calc R
C12 C 1.02829(18) 0.75996(16) 0.11771(15) 0.0301(3) Uani 1 1 d .
H12 H 1.0683 0.7319 0.0367 0.036 Uiso 1 1 calc R
C4 C 0.62029(17) 0.67287(14) 0.60011(14) 0.0240(3) Uani 1 1 d .
C3 C 0.68452(17) 0.44310(14) 0.52008(14) 0.0245(3) Uani 1 1 d .
H3A H 0.7198 0.4174 0.4326 0.029 Uiso 1 1 calc R
H3B H 0.7846 0.4163 0.5782 0.029 Uiso 1 1 calc R
C7 C 0.57388(18) 0.75375(16) 0.85195(15) 0.0291(3) Uani 1 1 d .
C15 C 0.90687(18) 0.84245(16) 0.35807(15) 0.0300(3) Uani 1 1 d .
H15 H 0.8668 0.8719 0.4382 0.036 Uiso 1 1 calc R
C13 C 1.11655(17) 0.88160(16) 0.13205(15) 0.0284(3) Uani 1 1 d .
C9 C 0.48886(19) 0.77919(16) 0.61676(15) 0.0308(3) Uani 1 1 d .
H9 H 0.4144 0.8247 0.5426 0.037 Uiso 1 1 calc R
C5 C 0.7310(2) 0.61191(18) 0.71259(16) 0.0358(3) Uani 1 1 d .
H5 H 0.8229 0.5428 0.7038 0.043 Uiso 1 1 calc R

loop_
_atom_site_aniso_label
_atom_site_aniso_U_11
_atom_site_aniso_U_22
_atom_site_aniso_U_33
_atom_site_aniso_U_23
_atom_site_aniso_U_13
_atom_site_aniso_U_12
O2 0.0293(5) 0.0369(6) 0.0405(6) -0.0170(5) 0.0100(4) -0.0077(4)
O1 0.0364(6) 0.0517(7) 0.0355(5) -0.0293(5) -0.0008(4) 0.0001(5)
C2 0.0218(6) 0.0248(6) 0.0223(6) -0.0100(5) -0.0008(5) -0.0003(5)
C11 0.0297(7) 0.0281(6) 0.0279(7) -0.0131(5) -0.0012(5) -0.0029(5)
C10 0.0226(6) 0.0260(6) 0.0242(6) -0.0101(5) -0.0023(5) 0.0016(5)
C6 0.0438(9) 0.0475(9) 0.0336(8) -0.0214(7) -0.0162(7) 0.0136(7)
C8 0.0314(7) 0.0347(7) 0.0392(8) -0.0212(6) -0.0044(6) 0.0074(6)
C14 0.0304(7) 0.0319(7) 0.0360(7) -0.0165(6) 0.0009(6) -0.0066(6)
C1 0.0259(7) 0.0237(6) 0.0223(6) -0.0081(5) -0.0036(5) 0.0014(5)
C12 0.0302(7) 0.0324(7) 0.0272(7) -0.0139(6) 0.0015(5) 0.0012(5)
C4 0.0236(6) 0.0239(6) 0.0231(6) -0.0090(5) -0.0001(5) -0.0016(5)
C3 0.0234(6) 0.0255(6) 0.0255(6) -0.0115(5) -0.0039(5) 0.0026(5)
C7 0.0305(7) 0.0319(7) 0.0268(6) -0.0157(6) 0.0021(5) -0.0052(5)
C15 0.0313(7) 0.0317(7) 0.0285(7) -0.0156(6) 0.0012(5) -0.0026(5)
C13 0.0214(7) 0.0290(7) 0.0286(7) -0.0074(5) 0.0018(5) -0.0008(5)
C9 0.0323(7) 0.0306(7) 0.0307(7) -0.0135(6) -0.0075(6) 0.0061(6)
C5 0.0353(8) 0.0428(8) 0.0368(8) -0.0231(7) -0.0116(6) 0.0153(6)

loop_
_atom_type_symbol
_atom_type_description
_atom_type_scat_dispersion_real
_atom_type_scat_dispersion_imag
_atom_type_scat_source
C C 0.0033 0.0016 'International Tables Vol C Tables 4.2.6.8 and 6.1.1.4'
H H 0.0000 0.0000 'International Tables Vol C Tables 4.2.6.8 and 6.1.1.4'
O O 0.0106 0.0060 'International Tables Vol C Tables 4.2.6.8 and 6.1.1.4'

loop_
_geom_angle_atom_site_label_1
_geom_angle_atom_site_label_2
_geom_angle_atom_site_label_3
_geom_angle
_geom_angle_site_symmetry_1
C13 O2 H2 109.5 .
C7 O1 H1 109.5 .
C10 C2 C1 108.74(9) .
C10 C2 C4 110.66(9) .
C10 C2 C3 109.34(10) .
C1 C2 C3 106.40(9) .
C4 C2 C1 111.79(10) .
C4 C2 C3 109.80(10) .
C10 C11 H11 119.0 .
C12 C11 H11 119.0 .
C12 C11 C10 122.07(12) .
C11 C10 C2 119.96(11) .
C15 C10 C2 123.51(11) .
C15 C10 C11 116.52(12) .
C7 C6 H6 120.0 .
C7 C6 C5 119.90(12) .
C5 C6 H6 120.0 .
C7 C8 H8 120.1 .
C7 C8 C9 119.86(12) .
C9 C8 H8 120.1 .
C15 C14 H14 120.1 .
C13 C14 H14 120.1 .
C13 C14 C15 119.73(12) .
C2 C1 H1A 108.9 .
C2 C1 H1B 108.9 .
H1A C1 H1B 107.7 .
C3 C1 C2 113.36(10) 2_666
C3 C1 H1A 108.9 2_666
C3 C1 H1B 108.9 2_666
C11 C12 H12 120.1 .
C11 C12 C13 119.78(12) .
C13 C12 H12 120.1 .
C9 C4 C2 123.54(11) .
C9 C4 C5 116.42(12) .
C5 C4 C2 120.01(11) .
C2 C3 H3A 109.0 .
C2 C3 H3B 109.0 .
C1 C3 C2 113.01(10) 2_666
C1 C3 H3A 109.0 2_666
C1 C3 H3B 109.0 2_666
H3A C3 H3B 107.8 .
C6 C7 O1 117.69(12) .
C8 C7 O1 122.71(12) .
C8 C7 C6 119.58(12) .
C10 C15 H15 119.0 .
C14 C15 C10 122.04(12) .
C14 C15 H15 119.0 .
O2 C13 C12 117.07(12) .
C14 C13 O2 123.08(12) .
C14 C13 C12 119.84(12) .
C8 C9 H9 119.0 .
C4 C9 C8 122.02(12) .
C4 C9 H9 119.0 .
C6 C5 C4 122.18(13) .
C6 C5 H5 118.9 .
C4 C5 H5 118.9 .

loop_
_geom_bond_atom_site_label_1
_geom_bond_atom_site_label_2
_geom_bond_distance
_geom_bond_site_symmetry_2
O2 H2 0.8200 .
O2 C13 1.3798(15) .
O1 H1 0.8200 .
O1 C7 1.3803(15) .
C2 C10 1.5369(17) .
C2 C1 1.5537(16) .
C2 C4 1.5410(16) .
C2 C3 1.5546(17) .
C11 H11 0.9300 .
C11 C10 1.4011(17) .
C11 C12 1.3814(18) .
C10 C15 1.3937(17) .
C6 H6 0.9300 .
C6 C7 1.3785(19) .
C6 C5 1.3832(19) .
C8 H8 0.9300 .
C8 C7 1.3747(19) .
C8 C9 1.3915(18) .
C14 H14 0.9300 .
C14 C15 1.3899(19) .
C14 C13 1.3795(18) .
C1 H1A 0.9700 .
C1 H1B 0.9700 .
C1 C3 1.5247(17) 2_666
C12 H12 0.9300 .
C12 C13 1.3852(19) .
C4 C9 1.3884(18) .
C4 C5 1.3925(18) .
C3 C1 1.5247(17) 2_666
C3 H3A 0.9700 .
C3 H3B 0.9700 .
C15 H15 0.9300 .
C9 H9 0.9300 .
C5 H5 0.9300 .

loop_
_geom_torsion_atom_site_label_1
_geom_torsion_atom_site_label_2
_geom_torsion_atom_site_label_3
_geom_torsion_atom_site_label_4
_geom_torsion
_geom_torsion_site_symmetry_4
C2 C10 C15 C14 -179.94(12) .
C2 C4 C9 C8 -179.65(12) .
C2 C4 C5 C6 179.92(13) .
C11 C10 C15 C14 -0.85(19) .
C11 C12 C13 O2 179.44(11) .
C11 C12 C13 C14 -0.7(2) .
C10 C2 C1 C3 172.85(10) 2_666
C10 C2 C4 C9 100.78(14) .
C10 C2 C4 C5 -77.12(15) .
C10 C2 C3 C1 -172.24(10) 2_666
C10 C11 C12 C13 -0.2(2) .
C1 C2 C10 C11 -63.99(14) .
C1 C2 C10 C15 115.08(13) .
C1 C2 C4 C9 -20.58(16) .
C1 C2 C4 C5 161.51(12) .
C1 C2 C3 C1 -54.96(13) 2_666
C12 C11 C10 C2 -179.90(11) .
C12 C11 C10 C15 0.97(19) .
C4 C2 C10 C11 172.86(11) .
C4 C2 C10 C15 -8.07(16) .
C4 C2 C1 C3 -64.69(13) 2_666
C4 C2 C3 C1 66.18(12) 2_666
C3 C2 C10 C11 51.80(14) .
C3 C2 C10 C15 -129.13(13) .
C3 C2 C1 C3 55.18(13) 2_666
C3 C2 C4 C9 -138.43(12) .
C3 C2 C4 C5 43.67(16) .
C7 C6 C5 C4 -0.4(2) .
C7 C8 C9 C4 0.0(2) .
C15 C14 C13 O2 -179.33(12) .
C15 C14 C13 C12 0.8(2) .
C13 C14 C15 C10 0.0(2) .
C9 C8 C7 O1 -179.99(12) .
C9 C8 C7 C6 1.6(2) .
C9 C4 C5 C6 1.9(2) .
C5 C6 C7 O1 -179.90(13) .
C5 C6 C7 C8 -1.4(2) .
C5 C4 C9 C8 -1.7(2) .
